data_4349745
loop_
_publ_author_name
'Zhang, Ting-Ting'
'Zhang, Xiao'
'L\"u, Ying'
'Li, Guo-Dong'
'Xiao, Li-Na'
'Cui, Xiao-Bing'
'Xu, Ji-Qing'

_publ_section_title
;
 New organic--inorganic hybrid compounds based on [SiNb12V2O42]12&#x2212;
 with high catalytic activity for styrene epoxidation
;
_journal_issue 8
_journal_name_full 'Inorganic Chemistry Frontiers'
_journal_page_first 1397
_journal_paper_doi 10.1039/C7QI00318H
_journal_volume 4
_journal_year 2017
_chemical_formula_sum 'C24 H112 Cu6 N24 Nb12 O50 Si V2'
_chemical_formula_weight 3163.50
_space_group_crystal_system tetragonal
_space_group_IT_number 128
_space_group_name_Hall '-P 4 2n'
_space_group_name_H-M_alt 'P 4/m n c'
_atom_sites_solution_hydrogens geom
_audit_creation_method SHELXL-2014/7
_audit_update_record
;
2017-06-06 deposited with the CCDC.
2017-07-10 downloaded from the CCDC.
;
_cell_angle_alpha 90
_cell_angle_beta 90
_cell_angle_gamma 90
_cell_formula_units_Z 2
_cell_length_a 14.5357(4)
_cell_length_b 14.5357(4)
_cell_length_c 22.999(2)
_cell_measurement_reflns_used 3077
_cell_measurement_temperature 293(2)
_cell_measurement_theta_max 26.7130
_cell_measurement_theta_min 3.5910
_cell_volume 4859.4(5)
_computing_cell_refinement 'CrysAlisPro 1.171.38.41 (Rigaku OD, 2015)'
_computing_data_collection 'CrysAlisPro 1.171.38.41 (Rigaku OD, 2015)'
_computing_data_reduction 'CrysAlisPro 1.171.38.41 (Rigaku OD, 2015)'
_computing_molecular_graphics 'SHELXL-2014/7 (Sheldrick, 2014)'
_computing_publication_material 'SHELXL-2014/7 (Sheldrick, 2014)'
_computing_structure_refinement 'SHELXL-2014/7 (Sheldrick, 2014)'
_computing_structure_solution 'SHELXL-2014/7 (Sheldrick, 2014)'
_diffrn_ambient_temperature 293(2)
_diffrn_measured_fraction_theta_full 0.997
_diffrn_measured_fraction_theta_max 0.906
_diffrn_measurement_device_type 'SuperNova, Dual, Cu at zero, Eos'
_diffrn_radiation_type MoK\a
_diffrn_radiation_wavelength 0.71073
_diffrn_reflns_av_R_equivalents 0.0562
_diffrn_reflns_av_unetI/netI 0.0489
_diffrn_reflns_Laue_measured_fraction_full 0.997
_diffrn_reflns_Laue_measured_fraction_max 0.906
_diffrn_reflns_limit_h_max 10
_diffrn_reflns_limit_h_min -19
_diffrn_reflns_limit_k_max 19
_diffrn_reflns_limit_k_min -18
_diffrn_reflns_limit_l_max 20
_diffrn_reflns_limit_l_min -31
_diffrn_reflns_number 14332
_diffrn_reflns_point_group_measured_fraction_full 0.997
_diffrn_reflns_point_group_measured_fraction_max 0.906
_diffrn_reflns_theta_full 25.242
_diffrn_reflns_theta_max 28.925
_diffrn_reflns_theta_min 3.004
_exptl_absorpt_coefficient_mu 2.922
_exptl_absorpt_correction_T_max 1.00000
_exptl_absorpt_correction_T_min 0.72413
_exptl_absorpt_correction_type multi-scan
_exptl_crystal_colour dark-purple
_exptl_crystal_density_diffrn 2.162
_exptl_crystal_description block
_exptl_crystal_F_000 3100
_exptl_crystal_size_max 0.23
_exptl_crystal_size_mid 0.16
_exptl_crystal_size_min 0.15
_refine_diff_density_max 3.565
_refine_diff_density_min -0.847
_refine_diff_density_rms 0.242
_refine_ls_extinction_coef 0.0009(3)
_refine_ls_extinction_expression Fc^*^=kFc[1+0.001xFc^2^\l^3^/sin(2\q)]^-1/4^
_refine_ls_extinction_method 'SHELXL-2014/7 (Sheldrick 2014'
_refine_ls_goodness_of_fit_ref 1.062
_refine_ls_hydrogen_treatment constr
_refine_ls_matrix_type full
_refine_ls_number_parameters 173
_refine_ls_number_reflns 2982
_refine_ls_number_restraints 63
_refine_ls_restrained_S_all 1.057
_refine_ls_R_factor_all 0.1340
_refine_ls_R_factor_gt 0.0994
_refine_ls_shift/su_max 0.011
_refine_ls_shift/su_mean 0.001
_refine_ls_structure_factor_coef Fsqd
_refine_ls_weighting_details 'w=1/[\s^2^(Fo^2^)+(0.1058P)^2^+126.0086P] where P=(Fo^2^+2Fc^2^)/3'
_refine_ls_weighting_scheme calc
_refine_ls_wR_factor_gt 0.2499
_refine_ls_wR_factor_ref 0.2746
_reflns_Friedel_coverage 0.000
_reflns_number_gt 2096
_reflns_number_total 2982
_reflns_threshold_expression 'I > 2\s(I)'
_cod_data_source_file c7qi00318h2.cif
_cod_data_source_block 2
_cod_original_cell_volume 4859.3(5)
_cod_database_code 4349745
_shelx_shelxl_version_number 2014/7
_shelx_space_group_comment
;
The symmetry employed for this shelxl refinement is uniquely defined
by the following loop, which should always be used as a source of
symmetry information in preference to the above space-group names.
They are only intended as comments.
;

loop_
_space_group_symop_operation_xyz
'x, y, z'
'-y, x, z'
'x+1/2, -y+1/2, -z+1/2'
'-x, -y, z'
'-y+1/2, -x+1/2, -z+1/2'
'y+1/2, x+1/2, -z+1/2'
'y, -x, z'
'-x+1/2, y+1/2, -z+1/2'
'-x, -y, -z'
'y, -x, -z'
'-x-1/2, y-1/2, z-1/2'
'x, y, -z'
'y-1/2, x-1/2, z-1/2'
'-y-1/2, -x-1/2, z-1/2'
'-y, x, -z'
'x-1/2, -y-1/2, z-1/2'

loop_
_atom_site_label
_atom_site_type_symbol
_atom_site_fract_x
_atom_site_fract_y
_atom_site_fract_z
_atom_site_U_iso_or_equiv
_atom_site_adp_type
_atom_site_occupancy
_atom_site_site_symmetry_order
_atom_site_calc_flag
_atom_site_refinement_flags_posn
_atom_site_refinement_flags_adp
_atom_site_refinement_flags_occupancy
Nb1 Nb 0.20791(10) 0.14705(10) 0.5000 0.0410(5) Uani 1 2 d S T P
Nb2 Nb 0.18004(8) -0.03080(9) 0.39448(6) 0.0463(4) Uani 1 1 d . . .
Cu2 Cu 0.5000 0.0000 0.5000 0.0591(10) Uani 1 4 d S T P
N3 N 0.6109(19) 0.0767(18) 0.5216(11) 0.068(7) Uani 0.5 1 d . U P
C3 C 0.579(3) 0.174(3) 0.5000 0.104(9) Uani 1 2 d S TU P
C4 C 0.538(3) 0.178(3) 0.4539(18) 0.083(10) Uani 0.5 1 d . U P
N4 N 0.456(2) 0.100(2) 0.4395(15) 0.087(9) Uani 0.5 1 d . U P
Cu1 Cu 0.2932(15) 0.2220(17) 0.2575(14) 0.092(7) Uani 0.5 1 d . . P
N1 N 0.379(2) 0.314(2) 0.2569(15) 0.202(11) Uani 1 1 d . U .
H1A H 0.4274 0.2964 0.2360 0.243 Uiso 1 1 calc R U .
H1B H 0.3552 0.3640 0.2407 0.243 Uiso 1 1 calc R U .
C1 C 0.411(3) 0.337(3) 0.325(2) 0.217(12) Uani 1 1 d . U .
H1C H 0.4693 0.3065 0.3335 0.261 Uiso 1 1 calc R U .
H1D H 0.4185 0.4023 0.3304 0.261 Uiso 1 1 calc R U .
C2 C 0.333(3) 0.298(3) 0.3642(17) 0.187(11) Uani 1 1 d . U .
H2A H 0.3588 0.2777 0.4009 0.224 Uiso 1 1 calc R U .
H2B H 0.2892 0.3468 0.3725 0.224 Uiso 1 1 calc R U .
N2 N 0.2826(19) 0.2188(19) 0.3363(11) 0.146(8) Uani 1 1 d . U .
H2C H 0.2233 0.2212 0.3460 0.175 Uiso 1 1 calc R U .
H2D H 0.3054 0.1661 0.3496 0.175 Uiso 1 1 calc R U .
V1 V 0.0000 0.0000 0.32496(19) 0.0490(11) Uani 1 4 d S T P
Si1 Si 0.0000 0.0000 0.5000 0.0162(13) Uani 1 8 d S T P
O7 O 0.2444(10) 0.0561(9) 0.4396(6) 0.087(4) Uani 1 1 d . U .
O6 O 0.2566(9) -0.0448(9) 0.3364(6) 0.086(4) Uani 1 1 d . . .
O5 O 0.0702(8) -0.1006(7) 0.3574(5) 0.068(3) Uani 1 1 d . . .
O4 O 0.0000 0.0000 0.2522(9) 0.076(7) Uani 1 4 d S T P
O3 O 0.0524(10) -0.0747(9) 0.4587(7) 0.032(3) Uani 0.5 1 d . . P
O2 O 0.2076(9) -0.1337(10) 0.4416(7) 0.100(5) Uani 1 1 d . . .
O1W O 0.4280(18) 0.379(2) 0.5000 0.191(16) Uani 1 2 d S T P
O1 O 0.3062(9) 0.2148(9) 0.5000 0.072(5) Uani 1 2 d S T P
O2W O 0.180(5) 0.360(5) 0.277(3) 0.26(3) Uani 0.5 1 d . U P

loop_
_atom_site_aniso_label
_atom_site_aniso_U_11
_atom_site_aniso_U_22
_atom_site_aniso_U_33
_atom_site_aniso_U_23
_atom_site_aniso_U_13
_atom_site_aniso_U_12
Nb1 0.0210(7) 0.0247(7) 0.0772(12) 0.000 0.000 -0.0034(5)
Nb2 0.0352(6) 0.0515(7) 0.0521(7) -0.0005(5) 0.0118(5) 0.0013(5)
Cu2 0.0235(14) 0.052(2) 0.101(3) 0.000 0.000 -0.0001(14)
N3 0.068(7) 0.068(7) 0.068(7) 0.0001(10) -0.0001(10) -0.0001(10)
C3 0.104(10) 0.104(10) 0.104(10) 0.000 0.000 0.0000(10)
C4 0.083(10) 0.083(10) 0.083(10) 0.0001(10) 0.0001(10) 0.0000(10)
N4 0.087(9) 0.087(9) 0.087(9) 0.0002(10) 0.0002(10) 0.0002(10)
Cu1 0.087(8) 0.090(7) 0.098(14) 0.024(6) 0.043(9) -0.010(7)
N1 0.202(11) 0.202(11) 0.202(11) 0.0001(10) 0.0001(10) -0.0001(10)
C1 0.217(12) 0.217(12) 0.217(12) 0.0000(10) 0.0001(10) -0.0001(10)
C2 0.187(11) 0.187(11) 0.187(11) 0.0000(10) 0.0000(10) -0.0001(10)
N2 0.146(8) 0.146(8) 0.146(8) 0.0003(10) 0.0002(10) 0.0000(10)
V1 0.0556(17) 0.0556(17) 0.036(2) 0.000 0.000 0.000
Si1 0.0127(18) 0.0127(18) 0.023(3) 0.000 0.000 0.000
O7 0.089(7) 0.066(6) 0.107(7) -0.027(6) -0.034(6) 0.022(5)
O6 0.073(8) 0.098(10) 0.086(9) 0.002(7) 0.042(7) 0.007(7)
O5 0.063(7) 0.051(6) 0.091(8) 0.012(6) -0.010(6) -0.012(5)
O4 0.092(11) 0.092(11) 0.044(11) 0.000 0.000 0.000
O3 0.031(8) 0.018(6) 0.047(8) -0.002(6) -0.004(7) 0.010(6)
O2 0.073(8) 0.099(10) 0.128(11) 0.062(9) -0.038(8) -0.056(7)
O1W 0.079(17) 0.13(2) 0.36(5) 0.000 0.000 0.001(17)
O1 0.031(7) 0.036(7) 0.150(16) 0.000 0.000 -0.009(6)
O2W 0.26(3) 0.26(3) 0.26(3) 0.000(2) 0.000(2) 0.000(2)

loop_
_atom_type_symbol
_atom_type_description
_atom_type_scat_dispersion_real
_atom_type_scat_dispersion_imag
_atom_type_scat_source
C C 0.0033 0.0016 'International Tables Vol C Tables 4.2.6.8 and 6.1.1.4'
H H 0.0000 0.0000 'International Tables Vol C Tables 4.2.6.8 and 6.1.1.4'
Cu Cu 0.3201 1.2651 'International Tables Vol C Tables 4.2.6.8 and 6.1.1.4'
N N 0.0061 0.0033 'International Tables Vol C Tables 4.2.6.8 and 6.1.1.4'
Nb Nb -2.0727 0.6215 'International Tables Vol C Tables 4.2.6.8 and 6.1.1.4'
O O 0.0106 0.0060 'International Tables Vol C Tables 4.2.6.8 and 6.1.1.4'
V V 0.3005 0.5294 'International Tables Vol C Tables 4.2.6.8 and 6.1.1.4'
Si Si 0.0817 0.0704 'International Tables Vol C Tables 4.2.6.8 and 6.1.1.4'

loop_
_geom_angle_atom_site_label_1
_geom_angle_atom_site_label_2
_geom_angle_atom_site_label_3
_geom_angle
_geom_angle_site_symmetry_1
_geom_angle_site_symmetry_3
O1 Nb1 O2 101.6(6) . 2
O1 Nb1 O2 101.6(6) . 15_556
O2 Nb1 O2 87.9(9) 2 15_556
O1 Nb1 O7 99.0(5) . .
O2 Nb1 O7 88.0(5) 2 .
O2 Nb1 O7 159.3(7) 15_556 .
O1 Nb1 O7 99.0(5) . 12_556
O2 Nb1 O7 159.3(7) 2 12_556
O2 Nb1 O7 88.0(5) 15_556 12_556
O7 Nb1 O7 88.6(8) . 12_556
O1 Nb1 O3 158.2(3) . 2
O2 Nb1 O3 64.2(6) 2 2
O2 Nb1 O3 94.6(6) 15_556 2
O7 Nb1 O3 65.5(5) . 2
O7 Nb1 O3 96.0(6) 12_556 2
O1 Nb1 O3 158.2(3) . 15_556
O2 Nb1 O3 94.6(6) 2 15_556
O2 Nb1 O3 64.2(6) 15_556 15_556
O7 Nb1 O3 96.0(6) . 15_556
O7 Nb1 O3 65.5(5) 12_556 15_556
O3 Nb1 O3 43.6(7) 2 15_556
O6 Nb2 O7 100.5(7) . .
O6 Nb2 O2 102.2(7) . .
O7 Nb2 O2 96.3(6) . .
O6 Nb2 O5 97.1(6) . 2
O7 Nb2 O5 91.6(5) . 2
O2 Nb2 O5 157.4(5) . 2
O6 Nb2 O5 96.8(6) . .
O7 Nb2 O5 159.5(5) . .
O2 Nb2 O5 90.7(5) . .
O5 Nb2 O5 75.3(6) 2 .
O6 Nb2 O3 156.3(6) . 2
O7 Nb2 O3 69.3(5) . 2
O2 Nb2 O3 100.2(7) . 2
O5 Nb2 O3 63.0(5) 2 2
O5 Nb2 O3 90.5(5) . 2
O6 Nb2 O3 155.4(6) . .
O7 Nb2 O3 102.6(6) . .
O2 Nb2 O3 67.0(6) . .
O5 Nb2 O3 90.6(5) 2 .
O5 Nb2 O3 62.6(5) . .
O3 Nb2 O3 45.0(6) 2 .
O6 Nb2 V1 99.2(5) . .
O7 Nb2 V1 127.3(4) . .
O2 Nb2 V1 126.1(3) . .
O5 Nb2 V1 37.6(3) 2 .
O5 Nb2 V1 37.7(3) . .
O3 Nb2 V1 73.2(3) 2 .
O3 Nb2 V1 73.1(3) . .
N3 Cu2 N3 180.0(12) . 9_656
N3 Cu2 N3 28.5(14) . 12_556
N3 Cu2 N3 151.5(14) 9_656 12_556
N3 Cu2 N3 151.5(14) . 4_655
N3 Cu2 N3 28.5(14) 9_656 4_655
N3 Cu2 N3 180.0(9) 12_556 4_655
N3 Cu2 N4 91.3(12) . .
N3 Cu2 N4 88.7(12) 9_656 .
N3 Cu2 N4 72.5(12) 12_556 .
N3 Cu2 N4 107.5(12) 4_655 .
N3 Cu2 N4 72.5(12) . 12_556
N3 Cu2 N4 107.5(12) 9_656 12_556
N3 Cu2 N4 91.3(12) 12_556 12_556
N3 Cu2 N4 88.7(12) 4_655 12_556
N4 Cu2 N4 82.2(19) . 12_556
N3 Cu2 N4 107.5(12) . 4_655
N3 Cu2 N4 72.5(12) 9_656 4_655
N3 Cu2 N4 88.7(12) 12_556 4_655
N3 Cu2 N4 91.3(12) 4_655 4_655
N4 Cu2 N4 97.8(19) . 4_655
N4 Cu2 N4 180.0(14) 12_556 4_655
N3 Cu2 N4 88.7(12) . 9_656
N3 Cu2 N4 91.3(12) 9_656 9_656
N3 Cu2 N4 107.5(12) 12_556 9_656
N3 Cu2 N4 72.5(12) 4_655 9_656
N4 Cu2 N4 180.0 . 9_656
N4 Cu2 N4 97.8(19) 12_556 9_656
N4 Cu2 N4 82.2(19) 4_655 9_656
N3 N3 C3 71.5(10) 12_556 .
N3 N3 C4 107.2(15) 12_556 12_556
C3 N3 C4 39.6(15) . 12_556
N3 N3 Cu2 75.8(7) 12_556 .
C3 N3 Cu2 100.6(19) . .
C4 N3 Cu2 93.2(17) 12_556 .
C4 C3 C4 121(5) . 12_556
C4 C3 N3 85(3) . 12_556
C4 C3 N3 118(3) 12_556 12_556
C4 C3 N3 118(3) . .
C4 C3 N3 85(3) 12_556 .
N3 C3 N3 37(2) 12_556 .
C3 C4 N4 119(4) . .
C3 C4 N3 55(2) . 12_556
N4 C4 N3 86(2) . 12_556
C4 N4 Cu2 97(2) . .
Cu1 Cu1 N2 133(9) 5 .
Cu1 Cu1 N1 132(9) 5 .
N2 Cu1 N1 95(2) . .
Cu1 Cu1 N2 38(7) 5 5
N2 Cu1 N2 170.0(17) . 5
N1 Cu1 N2 94.0(19) . 5
Cu1 Cu1 N1 39(7) 5 5
N2 Cu1 N1 94.3(19) . 5
N1 Cu1 N1 170.1(19) . 5
N2 Cu1 N1 76.6(16) 5 5
C1 N1 Cu1 109(3) . .
C1 N1 Cu1 119(3) . 5
Cu1 N1 Cu1 9.2(19) . 5
C2 C1 N1 105(3) . .
N2 C2 C1 112(3) . .
C2 N2 Cu1 111(3) . .
C2 N2 Cu1 120(2) . 5
Cu1 N2 Cu1 9.0(19) . 5
O4 V1 O5 112.7(4) . 2
O4 V1 O5 112.7(4) . 7
O5 V1 O5 134.6(8) 2 7
O4 V1 O5 112.7(4) . 4
O5 V1 O5 81.4(3) 2 4
O5 V1 O5 81.4(3) 7 4
O4 V1 O5 112.7(4) . .
O5 V1 O5 81.4(3) 2 .
O5 V1 O5 81.4(3) 7 .
O5 V1 O5 134.6(8) 4 .
O4 V1 Nb2 121.06(7) . .
O5 V1 Nb2 40.4(3) 2 .
O5 V1 Nb2 111.3(4) 7 .
O5 V1 Nb2 110.9(4) 4 .
O5 V1 Nb2 41.0(3) . .
O4 V1 Nb2 121.06(7) . 2
O5 V1 Nb2 41.0(3) 2 2
O5 V1 Nb2 110.9(4) 7 2
O5 V1 Nb2 40.4(3) 4 2
O5 V1 Nb2 111.3(4) . 2
Nb2 V1 Nb2 74.57(7) . 2
O4 V1 Nb2 121.06(7) . 7
O5 V1 Nb2 110.9(4) 2 7
O5 V1 Nb2 41.0(3) 7 7
O5 V1 Nb2 111.3(4) 4 7
O5 V1 Nb2 40.4(3) . 7
Nb2 V1 Nb2 74.57(7) . 7
Nb2 V1 Nb2 117.89(15) 2 7
O4 V1 Nb2 121.06(7) . 4
O5 V1 Nb2 111.3(4) 2 4
O5 V1 Nb2 40.4(3) 7 4
O5 V1 Nb2 41.0(3) 4 4
O5 V1 Nb2 110.9(4) . 4
Nb2 V1 Nb2 117.89(15) . 4
Nb2 V1 Nb2 74.57(7) 2 4
Nb2 V1 Nb2 74.57(7) 7 4
O3 Si1 O3 109.8(5) . 15_556
O3 Si1 O3 70.2(5) . 7
O3 Si1 O3 180.0 15_556 7
O3 Si1 O3 180.0(9) . 9_556
O3 Si1 O3 70.2(5) 15_556 9_556
O3 Si1 O3 109.8(5) 7 9_556
O3 Si1 O3 109.8(5) . 10_556
O3 Si1 O3 108.8(10) 15_556 10_556
O3 Si1 O3 71.2(10) 7 10_556
O3 Si1 O3 70.2(5) 9_556 10_556
O3 Si1 O3 70.2(5) . 2
O3 Si1 O3 71.2(10) 15_556 2
O3 Si1 O3 108.8(10) 7 2
O3 Si1 O3 109.8(5) 9_556 2
O3 Si1 O3 180.0(9) 10_556 2
O3 Si1 O3 108.8(10) . 4
O3 Si1 O3 109.8(5) 15_556 4
O3 Si1 O3 70.2(5) 7 4
O3 Si1 O3 71.2(10) 9_556 4
O3 Si1 O3 109.8(5) 10_556 4
O3 Si1 O3 70.2(5) 2 4
O3 Si1 O3 71.2(10) . 12_556
O3 Si1 O3 70.2(5) 15_556 12_556
O3 Si1 O3 109.8(5) 7 12_556
O3 Si1 O3 108.8(10) 9_556 12_556
O3 Si1 O3 70.2(5) 10_556 12_556
O3 Si1 O3 109.8(5) 2 12_556
O3 Si1 O3 180.0(9) 4 12_556
Nb2 O7 Nb1 134.2(8) . .
V1 O5 Nb2 102.0(5) . 7
V1 O5 Nb2 101.2(5) . .
Nb2 O5 Nb2 130.9(6) 7 .
Si1 O3 Nb2 122.5(8) . 7
Si1 O3 Nb2 122.0(7) . .
Nb2 O3 Nb2 99.9(5) 7 .
Si1 O3 Nb1 122.6(8) . 10_556
Nb2 O3 Nb1 90.9(4) 7 10_556
Nb2 O3 Nb1 90.8(5) . 10_556
Nb2 O2 Nb1 138.0(9) . 10_556

loop_
_geom_bond_atom_site_label_1
_geom_bond_atom_site_label_2
_geom_bond_distance
_geom_bond_site_symmetry_2
Nb1 O1 1.736(13) .
Nb1 O2 1.935(12) 2
Nb1 O2 1.935(12) 15_556
Nb1 O7 1.990(13) .
Nb1 O7 1.990(13) 12_556
Nb1 O3 2.559(14) 2
Nb1 O3 2.559(14) 15_556
Nb2 O6 1.750(11) .
Nb2 O7 1.883(13) .
Nb2 O2 1.890(13) .
Nb2 O5 2.053(11) 2
Nb2 O5 2.075(11) .
Nb2 O3 2.447(15) 2
Nb2 O3 2.457(16) .
Nb2 V1 3.099(3) .
Cu2 N3 2.02(3) .
Cu2 N3 2.02(3) 9_656
Cu2 N3 2.02(3) 12_556
Cu2 N3 2.02(3) 4_655
Cu2 N4 2.12(3) .
Cu2 N4 2.12(3) 12_556
Cu2 N4 2.12(3) 4_655
Cu2 N4 2.12(3) 9_656
N3 N3 1.00(5) 12_556
N3 C3 1.57(4) .
N3 C4 1.91(5) 12_556
C3 C4 1.22(4) .
C3 C4 1.22(4) 12_556
C3 N3 1.57(4) 12_556
C4 N4 1.68(5) .
C4 N3 1.91(5) 12_556
Cu1 Cu1 0.46(6) 5
Cu1 N2 1.82(4) .
Cu1 N1 1.82(5) .
Cu1 N2 2.17(4) 5
Cu1 N1 2.16(5) 5
N1 C1 1.66(5) .
N1 Cu1 2.16(5) 5
C1 C2 1.56(5) .
C2 N2 1.51(4) .
N2 Cu1 2.17(4) 5
V1 O4 1.67(2) .
V1 O5 1.933(11) 2
V1 O5 1.933(11) 7
V1 O5 1.933(11) 4
V1 O5 1.933(11) .
V1 Nb2 3.099(3) 2
V1 Nb2 3.099(3) 7
V1 Nb2 3.099(3) 4
Si1 O3 1.630(14) .
Si1 O3 1.630(14) 15_556
Si1 O3 1.630(14) 7
Si1 O3 1.630(14) 9_556
Si1 O3 1.630(14) 10_556
Si1 O3 1.630(14) 2
Si1 O3 1.630(14) 4
Si1 O3 1.630(14) 12_556
O5 Nb2 2.053(11) 7
O3 Nb2 2.447(15) 7
O3 Nb1 2.559(13) 10_556
O2 Nb1 1.935(12) 10_556
O2W O2W 1.50(12) 5
